data_4518333
loop_
_publ_author_name
'Ling, Xiang'
'Jiang, Xiaomin'
'Li, Youyou'
'Han, Wenbo'
'Rodriguez, Megan'
'Xu, Ziwan'
'Lin, Wenbin'

_publ_section_title
;
 Sequential Treatment of Bioresponsive Nanoparticles Elicits
 Antiangiogenesis and Apoptosis and Synergizes with a CD40 Agonist for
 Antitumor Immunity
;
_journal_name_full 'ACS Nano'
_journal_paper_doi 10.1021/acsnano.0c07132
_journal_year 2020
_chemical_formula_moiety 'C8 H16 N4 O8 Pt'
_chemical_formula_sum 'C8 H16 N4 O8 Pt'
_chemical_formula_weight 491.34
_space_group_crystal_system monoclinic
_space_group_IT_number 14
_space_group_name_Hall '-P 2ybc'
_space_group_name_H-M_alt 'P 1 21/c 1'
_atom_sites_solution_hydrogens geom
_atom_sites_solution_primary dual
_audit_creation_date 2020-06-19
_audit_creation_method
;
Olex2 1.3
(compiled Nov 21 2019 18:26:39 for OlexSys, GUI svn.r6003)
;
_cell_angle_alpha 90
_cell_angle_beta 91.990(4)
_cell_angle_gamma 90
_cell_formula_units_Z 4
_cell_length_a 9.5576(15)
_cell_length_b 10.4043(18)
_cell_length_c 14.441(3)
_cell_measurement_reflns_used 9851
_cell_measurement_temperature 100
_cell_measurement_theta_max 17.94
_cell_measurement_theta_min 2.28
_cell_volume 1435.1(4)
_computing_cell_refinement 'SAINT V8.38A (Bruker, 2018)'
_computing_data_reduction 'SAINT V8.38A (Bruker, 2018)'
_computing_molecular_graphics 'Olex2 1.3 (Dolomanov et al., 2009)'
_computing_publication_material 'Olex2 1.3 (Dolomanov et al., 2009)'
_computing_structure_refinement 'XL  (Sheldrick, 2008)'
_computing_structure_solution 'SHELXT 2014/5 (Sheldrick, 2014)'
_diffrn_ambient_temperature 100
_diffrn_measured_fraction_theta_full 0.991
_diffrn_measured_fraction_theta_max 0.973
_diffrn_measurement_device_type 'Bruker APEX-II CCD'
_diffrn_measurement_method '\f and \w scans'
_diffrn_radiation_type synchrotron
_diffrn_radiation_wavelength 0.41328
_diffrn_reflns_av_R_equivalents 0.0863
_diffrn_reflns_av_unetI/netI 0.0437
_diffrn_reflns_Laue_measured_fraction_full 0.991
_diffrn_reflns_Laue_measured_fraction_max 0.973
_diffrn_reflns_limit_h_max 14
_diffrn_reflns_limit_h_min -12
_diffrn_reflns_limit_k_max 15
_diffrn_reflns_limit_k_min -15
_diffrn_reflns_limit_l_max 21
_diffrn_reflns_limit_l_min -21
_diffrn_reflns_number 52302
_diffrn_reflns_point_group_measured_fraction_full 0.991
_diffrn_reflns_point_group_measured_fraction_max 0.973
_diffrn_reflns_theta_full 14.357
_diffrn_reflns_theta_max 18.062
_diffrn_reflns_theta_min 1.403
_diffrn_source synchrotron
_diffrn_source_current 103.0
_diffrn_source_power 103.0
_diffrn_source_voltage 1000.0
_diffrn_standards_number 0
_exptl_absorpt_coefficient_mu 2.406
_exptl_absorpt_correction_T_max 0.7442
_exptl_absorpt_correction_T_min 0.4750
_exptl_absorpt_correction_type multi-scan
_exptl_absorpt_process_details
;
SADABS-2016/2 (Bruker,2016/2) was used for absorption correction.
wR2(int) was 0.1798 before and 0.1165 after correction.
The Ratio of minimum to maximum transmission is 0.6383.
The \l/2 correction factor is Not present.
;
_exptl_crystal_colour colourless
_exptl_crystal_colour_primary colourless
_exptl_crystal_density_diffrn 2.274
_exptl_crystal_description needle
_exptl_crystal_F_000 936
_exptl_crystal_size_max 0.01
_exptl_crystal_size_mid 0.01
_exptl_crystal_size_min 0.01
_refine_diff_density_max 7.995
_refine_diff_density_min -1.135
_refine_diff_density_rms 0.397
_refine_ls_extinction_method none
_refine_ls_goodness_of_fit_ref 1.031
_refine_ls_hydrogen_treatment constr
_refine_ls_matrix_type full
_refine_ls_number_parameters 192
_refine_ls_number_reflns 4938
_refine_ls_number_restraints 0
_refine_ls_restrained_S_all 1.031
_refine_ls_R_factor_all 0.0714
_refine_ls_R_factor_gt 0.0660
_refine_ls_shift/su_max 0.001
_refine_ls_shift/su_mean 0.000
_refine_ls_structure_factor_coef Fsqd
_refine_ls_weighting_details 'w=1/[\s^2^(Fo^2^)+(0.0700P)^2^+15.5033P] where P=(Fo^2^+2Fc^2^)/3'
_refine_ls_weighting_scheme calc
_refine_ls_wR_factor_gt 0.1543
_refine_ls_wR_factor_ref 0.1587
_reflns_Friedel_coverage 0.000
_reflns_number_gt 4253
_reflns_number_total 4938
_reflns_threshold_expression 'I > 2\s(I)'
_cod_data_source_file nn0c07132_si_002.cif
_cod_data_source_block 3
_cod_database_code 4518333
_shelxl_version_number 2013-4
_shelx_space_group_comment
;
The symmetry employed for this shelxl refinement is uniquely defined
by the following loop, which should always be used as a source of
symmetry information in preference to the above space-group names.
They are only intended as comments.
;
_shelx_estimated_absorpt_t_max 0.976
_shelx_estimated_absorpt_t_min 0.976
_olex2_refinement_description
;
1. Fixed Uiso
 At 1.2 times of:
  All C(H,H) groups, All N(H,H) groups, All N(H,H,H) groups
2.a Secondary CH2 refined with riding coordinates:
 C8(H8A,H8B), C6(H6A,H6B), C7(H7A,H7B)
2.b X=CH2 refined with riding coordinates:
 N3(H3A,H3B), N4(H4A,H4B)
2.c Idealised Me refined as rotating group:
 N2(H2A,H2B,H2C), N1(H1A,H1B,H1C)
;
_smtbx_masks_void_probe_radius 1.2
_smtbx_masks_void_truncation_radius 1.2
_olex2_submission_special_instructions 'No special instructions were received'

loop_
_space_group_symop_operation_xyz
'x, y, z'
'-x, y+1/2, -z+1/2'
'-x, -y, -z'
'x, -y-1/2, z-1/2'

loop_
_atom_site_label
_atom_site_type_symbol
_atom_site_fract_x
_atom_site_fract_y
_atom_site_fract_z
_atom_site_U_iso_or_equiv
_atom_site_adp_type
_atom_site_occupancy
_atom_site_site_symmetry_order
_atom_site_calc_flag
_atom_site_refinement_flags_posn
_atom_site_refinement_flags_adp
_atom_site_refinement_flags_occupancy
_atom_site_disorder_assembly
_atom_site_disorder_group
Pt1 Pt 0.63814(3) 0.30193(3) 0.72559(2) 0.03882(12) Uani 1 1 d . . . . .
O7 O 0.7043(7) 0.2576(6) 0.6014(4) 0.0466(12) Uani 1 1 d . . . . .
O5 O 0.5660(6) 0.4699(6) 0.6822(4) 0.0447(12) Uani 1 1 d . . . . .
O8 O 0.7808(7) 0.2999(6) 0.4659(4) 0.0493(14) Uani 1 1 d . . . . .
O3 O 0.8120(6) 0.3845(6) 0.7725(4) 0.0482(12) Uani 1 1 d . . . . .
O6 O 0.5296(7) 0.6135(6) 0.5773(5) 0.0552(15) Uani 1 1 d . . . . .
N2 N 0.5726(9) 0.3438(9) 0.8505(5) 0.0526(16) Uani 1 1 d . . . . .
H2A H 0.5010 0.4013 0.8455 0.063 Uiso 1 1 calc R U . . .
H2B H 0.6443 0.3785 0.8852 0.063 Uiso 1 1 calc R U . . .
H2C H 0.5423 0.2709 0.8782 0.063 Uiso 1 1 calc R U . . .
O2 O 0.4642(7) 0.2183(7) 0.6803(5) 0.0536(14) Uani 1 1 d . . . . .
N1 N 0.7024(8) 0.1295(7) 0.7730(5) 0.0459(14) Uani 1 1 d . . . . .
H1A H 0.6418 0.0677 0.7520 0.055 Uiso 1 1 calc R U . . .
H1B H 0.7051 0.1300 0.8361 0.055 Uiso 1 1 calc R U . . .
H1C H 0.7894 0.1126 0.7525 0.055 Uiso 1 1 calc R U . . .
O4 O 0.9571(8) 0.2326(8) 0.7236(6) 0.0672(19) Uani 1 1 d . . . . .
C4 C 0.7369(8) 0.3404(8) 0.5386(5) 0.0397(13) Uani 1 1 d . . . . .
O1 O 0.3172(8) 0.3334(10) 0.7658(5) 0.070(2) Uani 1 1 d . . . . .
C5 C 0.5973(8) 0.5232(8) 0.6052(5) 0.0416(14) Uani 1 1 d . . . . .
C3 C 0.7255(8) 0.4800(7) 0.5559(5) 0.0386(13) Uani 1 1 d . . . . .
N3 N 1.0382(9) 0.4084(10) 0.7967(6) 0.064(2) Uani 1 1 d . . . . .
H3A H 1.1262 0.3848 0.7927 0.076 Uiso 1 1 calc R U . . .
H3B H 1.0174 0.4813 0.8238 0.076 Uiso 1 1 calc R U . . .
C8 C 0.7546(9) 0.5672(9) 0.4720(6) 0.0483(17) Uani 1 1 d . . . . .
H8A H 0.8055 0.5233 0.4226 0.058 Uiso 1 1 calc R U . . .
H8B H 0.6700 0.6111 0.4461 0.058 Uiso 1 1 calc R U . . .
C6 C 0.8577(9) 0.5445(9) 0.6041(6) 0.0464(16) Uani 1 1 d . . . . .
H6A H 0.8429 0.5725 0.6685 0.056 Uiso 1 1 calc R U . . .
H6B H 0.9442 0.4927 0.6003 0.056 Uiso 1 1 calc R U . . .
C2 C 0.9361(10) 0.3334(10) 0.7614(7) 0.0508(18) Uani 1 1 d . . . . .
N4 N 0.2382(11) 0.1810(9) 0.6671(8) 0.072(3) Uani 1 1 d . . . . .
H4A H 0.1504 0.1951 0.6805 0.086 Uiso 1 1 calc R U . . .
H4B H 0.2586 0.1216 0.6263 0.086 Uiso 1 1 calc R U . . .
C1 C 0.3414(11) 0.2503(11) 0.7090(7) 0.057(2) Uani 1 1 d . . . . .
C7 C 0.8474(10) 0.6533(9) 0.5333(6) 0.0517(18) Uani 1 1 d . . . . .
H7A H 0.7994 0.7309 0.5560 0.062 Uiso 1 1 calc R U . . .
H7B H 0.9377 0.6757 0.5060 0.062 Uiso 1 1 calc R U . . .

loop_
_atom_site_aniso_label
_atom_site_aniso_U_11
_atom_site_aniso_U_22
_atom_site_aniso_U_33
_atom_site_aniso_U_23
_atom_site_aniso_U_13
_atom_site_aniso_U_12
Pt1 0.03665(17) 0.04456(18) 0.03526(16) 0.00170(9) 0.00150(10) 0.00096(9)
O7 0.058(4) 0.041(3) 0.041(3) -0.003(2) 0.005(2) 0.001(2)
O5 0.041(3) 0.047(3) 0.046(3) 0.002(2) 0.003(2) 0.010(2)
O8 0.052(4) 0.058(4) 0.038(3) -0.006(2) 0.003(2) 0.006(2)
O3 0.035(3) 0.056(3) 0.054(3) 0.002(3) 0.001(2) 0.001(2)
O6 0.051(3) 0.054(3) 0.060(4) 0.009(3) 0.005(3) 0.013(3)
N2 0.050(4) 0.067(4) 0.041(3) -0.005(3) 0.002(3) 0.000(3)
O2 0.043(3) 0.064(4) 0.054(3) 0.007(3) -0.004(2) -0.005(3)
N1 0.048(4) 0.045(3) 0.045(3) 0.007(3) 0.004(3) 0.000(3)
O4 0.048(4) 0.065(4) 0.089(6) 0.008(4) 0.007(3) 0.010(3)
C4 0.034(3) 0.048(4) 0.037(3) -0.005(3) 0.000(2) 0.003(3)
O1 0.044(4) 0.112(6) 0.055(4) -0.003(4) 0.005(3) 0.004(4)
C5 0.033(3) 0.051(4) 0.041(3) -0.004(3) 0.002(2) 0.001(3)
C3 0.035(3) 0.047(4) 0.034(3) 0.003(3) 0.000(2) 0.002(3)
N3 0.041(4) 0.079(6) 0.070(5) 0.005(4) -0.008(3) -0.001(4)
C8 0.046(4) 0.056(4) 0.043(4) 0.005(3) 0.000(3) -0.008(3)
C6 0.039(4) 0.057(4) 0.043(4) -0.009(3) -0.002(3) -0.004(3)
C2 0.042(4) 0.057(5) 0.053(4) 0.013(4) 0.000(3) 0.001(3)
N4 0.058(5) 0.060(5) 0.096(7) 0.024(5) -0.016(5) -0.013(4)
C1 0.054(5) 0.062(5) 0.053(5) 0.019(4) -0.004(4) -0.006(4)
C7 0.054(5) 0.051(4) 0.051(4) 0.002(4) 0.004(3) -0.007(4)

loop_
_atom_type_symbol
_atom_type_description
_atom_type_scat_dispersion_real
_atom_type_scat_dispersion_imag
_atom_type_scat_source
C C -0.0001 0.0005 'International Tables Vol C Tables 4.2.6.8 and 6.1.1.4'
H H 0.0000 0.0000 'International Tables Vol C Tables 4.2.6.8 and 6.1.1.4'
N N 0.0005 0.0010 'International Tables Vol C Tables 4.2.6.8 and 6.1.1.4'
O O 0.0017 0.0018 'International Tables Vol C Tables 4.2.6.8 and 6.1.1.4'
Pt Pt -0.4789 3.4457 'International Tables Vol C Tables 4.2.6.8 and 6.1.1.4'

loop_
_geom_angle_atom_site_label_1
_geom_angle_atom_site_label_2
_geom_angle_atom_site_label_3
_geom_angle
_geom_angle_site_symmetry_1
_geom_angle_site_symmetry_3
_geom_angle_publ_flag
O7 Pt1 N2 179.2(3) . . ?
O7 Pt1 N1 89.9(3) . . ?
O5 Pt1 O7 92.2(2) . . ?
O5 Pt1 N2 88.6(3) . . ?
O5 Pt1 N1 177.1(3) . . ?
O3 Pt1 O7 97.0(3) . . ?
O3 Pt1 O5 90.2(3) . . ?
O3 Pt1 N2 83.1(3) . . ?
O3 Pt1 N1 91.6(3) . . ?
N2 Pt1 N1 89.3(3) . . ?
O2 Pt1 O7 83.6(3) . . ?
O2 Pt1 O5 90.3(3) . . ?
O2 Pt1 O3 179.2(3) . . ?
O2 Pt1 N2 96.3(3) . . ?
O2 Pt1 N1 87.9(3) . . ?
C4 O7 Pt1 124.9(5) . . ?
C5 O5 Pt1 124.5(5) . . ?
C2 O3 Pt1 122.4(6) . . ?
Pt1 N2 H2A 109.5 . . ?
Pt1 N2 H2B 109.5 . . ?
Pt1 N2 H2C 109.5 . . ?
H2A N2 H2B 109.5 . . ?
H2A N2 H2C 109.5 . . ?
H2B N2 H2C 109.5 . . ?
C1 O2 Pt1 122.8(7) . . ?
Pt1 N1 H1A 109.5 . . ?
Pt1 N1 H1B 109.5 . . ?
Pt1 N1 H1C 109.5 . . ?
H1A N1 H1B 109.5 . . ?
H1A N1 H1C 109.5 . . ?
H1B N1 H1C 109.5 . . ?
O7 C4 C3 120.9(6) . . ?
O8 C4 O7 118.2(7) . . ?
O8 C4 C3 120.9(7) . . ?
O5 C5 C3 119.8(7) . . ?
O6 C5 O5 119.2(7) . . ?
O6 C5 C3 120.8(7) . . ?
C4 C3 C5 116.0(7) . . ?
C4 C3 C8 115.3(6) . . ?
C4 C3 C6 115.6(6) . . ?
C5 C3 C8 111.5(7) . . ?
C5 C3 C6 108.6(6) . . ?
C8 C3 C6 86.1(6) . . ?
H3A N3 H3B 120.0 . . ?
C2 N3 H3A 120.0 . . ?
C2 N3 H3B 120.0 . . ?
C3 C8 H8A 113.6 . . ?
C3 C8 H8B 113.6 . . ?
H8A C8 H8B 110.9 . . ?
C7 C8 C3 90.3(6) . . ?
C7 C8 H8A 113.6 . . ?
C7 C8 H8B 113.6 . . ?
C3 C6 H6A 113.8 . . ?
C3 C6 H6B 113.8 . . ?
H6A C6 H6B 111.0 . . ?
C7 C6 C3 89.3(6) . . ?
C7 C6 H6A 113.8 . . ?
C7 C6 H6B 113.8 . . ?
O3 C2 N3 111.6(9) . . ?
O4 C2 O3 125.0(9) . . ?
O4 C2 N3 123.4(9) . . ?
H4A N4 H4B 120.0 . . ?
C1 N4 H4A 120.0 . . ?
C1 N4 H4B 120.0 . . ?
O2 C1 N4 112.0(11) . . ?
O1 C1 O2 126.1(10) . . ?
O1 C1 N4 121.9(11) . . ?
C8 C7 C6 88.6(6) . . ?
C8 C7 H7A 113.9 . . ?
C8 C7 H7B 113.9 . . ?
C6 C7 H7A 113.9 . . ?
C6 C7 H7B 113.9 . . ?
H7A C7 H7B 111.1 . . ?

loop_
_geom_bond_atom_site_label_1
_geom_bond_atom_site_label_2
_geom_bond_distance
_geom_bond_site_symmetry_2
_geom_bond_publ_flag
Pt1 O7 1.976(6) . ?
Pt1 O5 1.973(6) . ?
Pt1 O3 1.970(6) . ?
Pt1 N2 1.979(7) . ?
Pt1 O2 1.968(7) . ?
Pt1 N1 2.009(7) . ?
O7 C4 1.297(10) . ?
O5 C5 1.287(9) . ?
O8 C4 1.219(9) . ?
O3 C2 1.314(11) . ?
O6 C5 1.203(10) . ?
N2 H2A 0.9100 . ?
N2 H2B 0.9100 . ?
N2 H2C 0.9100 . ?
O2 C1 1.301(13) . ?
N1 H1A 0.9100 . ?
N1 H1B 0.9100 . ?
N1 H1C 0.9100 . ?
O4 C2 1.203(13) . ?
C4 C3 1.479(11) . ?
O1 C1 1.220(14) . ?
C5 C3 1.507(10) . ?
C3 C8 1.546(11) . ?
C3 C6 1.571(11) . ?
N3 H3A 0.8800 . ?
N3 H3B 0.8800 . ?
N3 C2 1.336(13) . ?
C8 H8A 0.9900 . ?
C8 H8B 0.9900 . ?
C8 C7 1.523(12) . ?
C6 H6A 0.9900 . ?
C6 H6B 0.9900 . ?
C6 C7 1.525(13) . ?
N4 H4A 0.8800 . ?
N4 H4B 0.8800 . ?
N4 C1 1.348(14) . ?
C7 H7A 0.9900 . ?
C7 H7B 0.9900 . ?

loop_
_geom_torsion_atom_site_label_1
_geom_torsion_atom_site_label_2
_geom_torsion_atom_site_label_3
_geom_torsion_atom_site_label_4
_geom_torsion
_geom_torsion_site_symmetry_1
_geom_torsion_site_symmetry_2
_geom_torsion_site_symmetry_3
_geom_torsion_site_symmetry_4
_geom_torsion_publ_flag
Pt1 O7 C4 O8 177.6(6) . . . . ?
Pt1 O7 C4 C3 -0.4(10) . . . . ?
Pt1 O5 C5 O6 166.8(6) . . . . ?
Pt1 O5 C5 C3 -18.9(10) . . . . ?
Pt1 O3 C2 O4 -1.0(13) . . . . ?
Pt1 O3 C2 N3 178.2(6) . . . . ?
Pt1 O2 C1 O1 0.0(14) . . . . ?
Pt1 O2 C1 N4 179.1(6) . . . . ?
O7 C4 C3 C5 -41.6(10) . . . . ?
O7 C4 C3 C8 -174.6(7) . . . . ?
O7 C4 C3 C6 87.1(9) . . . . ?
O5 C5 C3 C4 52.6(10) . . . . ?
O5 C5 C3 C8 -172.7(7) . . . . ?
O5 C5 C3 C6 -79.5(9) . . . . ?
O8 C4 C3 C5 140.4(8) . . . . ?
O8 C4 C3 C8 7.5(11) . . . . ?
O8 C4 C3 C6 -90.8(9) . . . . ?
O6 C5 C3 C4 -133.2(8) . . . . ?
O6 C5 C3 C8 1.5(11) . . . . ?
O6 C5 C3 C6 94.7(9) . . . . ?
C4 C3 C8 C7 -134.1(7) . . . . ?
C4 C3 C6 C7 133.8(7) . . . . ?
C5 C3 C8 C7 90.9(7) . . . . ?
C5 C3 C6 C7 -93.9(7) . . . . ?
C3 C8 C7 C6 18.0(7) . . . . ?
C3 C6 C7 C8 -17.8(6) . . . . ?
C8 C3 C6 C7 17.5(6) . . . . ?
C6 C3 C8 C7 -17.5(7) . . . . ?

loop_
_smtbx_masks_void_nr
_smtbx_masks_void_average_x
_smtbx_masks_void_average_y
_smtbx_masks_void_average_z
_smtbx_masks_void_volume
_smtbx_masks_void_count_electrons
_smtbx_masks_void_content
1 0.572 0.000 0.500 106.8 31.4 ?
2 0.312 0.500 0.000 106.8 31.4 ?
